data_7231086
loop_
_publ_author_name
'Ion, Adrian E.'
'Dogaru, Andreea'
'Shova, Sergiu'
'Madalan, Augustin M.'
'Akintola, Oluseun'
'Ionescu, Sorana'
'Voicescu, Mariana'
'Nica, Simona'
'Buchholz, Axel'
'Plass, Winfried'
'Andruh, Marius'

_publ_section_title
;
 Organic co-crystals of 1,3-bis(4-pyridyl)azulene with a series of
 hydrogen-bond donors
;
_journal_issue 31
_journal_name_full CrystEngComm
_journal_page_first 4463
_journal_paper_doi 10.1039/C8CE00945G
_journal_volume 20
_journal_year 2018
_chemical_formula_moiety 'C20 H14 N2'
_chemical_formula_sum 'C20 H14 N2'
_chemical_formula_weight 282.33
_space_group_crystal_system orthorhombic
_space_group_IT_number 60
_space_group_name_Hall '-P 2n 2ab'
_space_group_name_H-M_alt 'P b c n'
_symmetry_space_group_name_Hall '-P 2n 2ab'
_symmetry_space_group_name_H-M 'P b c n'
_atom_sites_solution_hydrogens geom
_atom_sites_solution_primary dual
_atom_sites_solution_secondary difmap
_audit_creation_date 2018-03-16
_audit_creation_method
;
Olex2 1.2
(compiled 2017.08.10 svn.r3458 for OlexSys, GUI svn.r5381)
;
_audit_update_record
;
2018-04-03 deposited with the CCDC.
2018-07-05 downloaded from the CCDC.
;
_cell_angle_alpha 90.00
_cell_angle_beta 90.00
_cell_angle_gamma 90.00
_cell_formula_units_Z 4
_cell_length_a 19.954(3)
_cell_length_b 9.7592(12)
_cell_length_c 7.2875(10)
_cell_measurement_reflns_used 848
_cell_measurement_temperature 173.00(10)
_cell_measurement_theta_max 28.6940
_cell_measurement_theta_min 2.3160
_cell_volume 1419.1(3)
_computing_cell_refinement
;
CrysAlisPro, Agilent Technologies,
Version 1.171.36.32 (release 02-08-2013 CrysAlis171 .NET)
(compiled Aug  2 2013,16:46:58)
;
_computing_data_collection
;
CrysAlisPro, Agilent Technologies,
Version 1.171.36.32 (release 02-08-2013 CrysAlis171 .NET)
(compiled Aug  2 2013,16:46:58)
;
_computing_data_reduction
;
CrysAlisPro, Agilent Technologies,
Version 1.171.36.32 (release 02-08-2013 CrysAlis171 .NET)
(compiled Aug  2 2013,16:46:58)
;
_computing_molecular_graphics 'Olex2 (Dolomanov et al., 2009)'
_computing_publication_material 'Olex2 (Dolomanov et al., 2009)'
_computing_structure_refinement 'ShelXL (Sheldrick, 2015)'
_computing_structure_solution 'ShelXT (Sheldrick, 2015)'
_diffrn_ambient_temperature 173.00(10)
_diffrn_detector_area_resol_mean 16.1593
_diffrn_measured_fraction_theta_full 0.998
_diffrn_measured_fraction_theta_max 0.998
_diffrn_measurement_details
;
#__ type_ start__ end____ width___ exp.time_
  1 omega   56.00   83.00   1.0000   10.0000
omega____ theta____ kappa____ phi______ frames
    -       16.5133   77.0000   67.0000 27

#__ type_ start__ end____ width___ exp.time_
  2 omega   -6.00   51.00   1.0000   10.0000
omega____ theta____ kappa____ phi______ frames
    -       16.5133   77.0000 -180.0000 57

#__ type_ start__ end____ width___ exp.time_
  3 omega    0.00   58.00   1.0000   10.0000
omega____ theta____ kappa____ phi______ frames
    -       16.5133   77.0000  -60.0000 58
;
_diffrn_measurement_device_type 'Xcalibur, Eos'
_diffrn_measurement_method '\w scans'
_diffrn_orient_matrix_UB_11 0.0297474000
_diffrn_orient_matrix_UB_12 0.0010193000
_diffrn_orient_matrix_UB_13 -0.0533289000
_diffrn_orient_matrix_UB_21 0.0027056000
_diffrn_orient_matrix_UB_22 -0.0721151000
_diffrn_orient_matrix_UB_23 0.0086480000
_diffrn_orient_matrix_UB_31 -0.0193162000
_diffrn_orient_matrix_UB_32 -0.0084443000
_diffrn_orient_matrix_UB_33 -0.0809852000
_diffrn_radiation_monochromator graphite
_diffrn_radiation_type MoK\a
_diffrn_radiation_wavelength 0.71073
_diffrn_reflns_av_R_equivalents 0.0316
_diffrn_reflns_av_unetI/netI 0.0428
_diffrn_reflns_limit_h_max 23
_diffrn_reflns_limit_h_min -16
_diffrn_reflns_limit_k_max 11
_diffrn_reflns_limit_k_min -11
_diffrn_reflns_limit_l_max 8
_diffrn_reflns_limit_l_min -5
_diffrn_reflns_number 3565
_diffrn_reflns_theta_full 25.02
_diffrn_reflns_theta_max 25.02
_diffrn_reflns_theta_min 2.32
_diffrn_source 'Enhance (Mo) X-ray Source'
_exptl_absorpt_coefficient_mu 0.078
_exptl_absorpt_correction_T_max 1.00000
_exptl_absorpt_correction_T_min 0.59575
_exptl_absorpt_correction_type multi-scan
_exptl_absorpt_process_details
;
CrysAlisPro, Agilent Technologies,
Version 1.171.36.32 (release 02-08-2013 CrysAlis171 .NET)
(compiled Aug  2 2013,16:46:58)
Empirical absorption correction using spherical harmonics,
 implemented in SCALE3 ABSPACK scaling algorithm.
;
_exptl_crystal_colour 'clear light colourless'
_exptl_crystal_colour_lustre clear
_exptl_crystal_colour_modifier light
_exptl_crystal_colour_primary colourless
_exptl_crystal_density_diffrn 1.321
_exptl_crystal_density_method 'not measured'
_exptl_crystal_description prism
_exptl_crystal_F_000 592
_exptl_crystal_size_max 0.8
_exptl_crystal_size_mid 0.2
_exptl_crystal_size_min 0.15
_refine_diff_density_max 0.179
_refine_diff_density_min -0.230
_refine_diff_density_rms 0.058
_refine_ls_extinction_method none
_refine_ls_goodness_of_fit_ref 1.059
_refine_ls_hydrogen_treatment constr
_refine_ls_matrix_type full
_refine_ls_number_parameters 101
_refine_ls_number_reflns 1262
_refine_ls_number_restraints 0
_refine_ls_restrained_S_all 1.059
_refine_ls_R_factor_all 0.0582
_refine_ls_R_factor_gt 0.0449
_refine_ls_shift/su_max 0.000
_refine_ls_shift/su_mean 0.000
_refine_ls_structure_factor_coef Fsqd
_refine_ls_weighting_details 'calc w=1/[\s^2^(Fo^2^)+(0.0497P)^2^+0.0673P] where P=(Fo^2^+2Fc^2^)/3'
_refine_ls_weighting_scheme calc
_refine_ls_wR_factor_gt 0.0990
_refine_ls_wR_factor_ref 0.1091
_reflns_number_gt 1012
_reflns_number_total 1262
_reflns_threshold_expression >2sigma(I)
_cod_data_source_file c8ce00945g2.cif
_cod_data_source_block shi_2389_nica
_cod_depositor_comments 'Adding full bibliography for 7231086--7231091.cif.'
_cod_database_code 7231086
_chemical_oxdiff_formula 'C40 H40 N2 O3'
_chemical_oxdiff_usercomment S_45
_reflns_odcompleteness_completeness 99.94
_reflns_odcompleteness_iscentric 1
_reflns_odcompleteness_theta 26.32
_olex2_refinement_description
;
1. Fixed Uiso
 At 1.2 times of:
  All C(H) groups
2.a Aromatic/amide H refined with riding coordinates:
 C1(H1), C2(H2), C3(H3), C6(H6), C8(H8), C9(H9), C10(H10), C11(H11)
;
_olex2_computing_structure_refinement_long 'ShelXL (Sheldrick, 2008)'
_olex2_submission_special_instructions 'No special instructions were received'

loop_
_space_group_symop_id
_space_group_symop_operation_xyz
1 'x, y, z'
2 '-x+1/2, -y+1/2, z+1/2'
3 'x+1/2, -y+1/2, -z'
4 '-x, y, -z+1/2'
5 '-x, -y, -z'
6 'x-1/2, y-1/2, -z-1/2'
7 '-x-1/2, y-1/2, z'
8 'x, -y, z-1/2'

loop_
_atom_site_label
_atom_site_type_symbol
_atom_site_fract_x
_atom_site_fract_y
_atom_site_fract_z
_atom_site_U_iso_or_equiv
_atom_site_adp_type
_atom_site_occupancy
_atom_site_calc_flag
_atom_site_site_symmetry_order
_atom_site_refinement_flags_posn
_atom_site_refinement_flags_adp
_atom_site_refinement_flags_occupancy
N1 N 0.25258(7) 0.09270(14) 0.3669(2) 0.0305(4) Uani 1 d 1 . . .
C1 C 0.0000 0.7183(2) 0.2500 0.0309(6) Uani 1 d 2 S T P
H1 H 0.0000 0.8136 0.2500 0.037 Uiso 1 calc 2 RS T P
C2 C 0.05960(8) 0.65813(16) 0.3053(2) 0.0279(4) Uani 1 d 1 . . .
H2 H 0.0931 0.7184 0.3422 0.033 Uiso 1 calc 1 R . .
C3 C 0.07609(8) 0.52015(15) 0.3131(2) 0.0236(4) Uani 1 d 1 . . .
H3 H 0.1197 0.5008 0.3501 0.028 Uiso 1 calc 1 R . .
C4 C 0.03631(8) 0.40656(15) 0.2731(2) 0.0199(4) Uani 1 d 1 . . .
C5 C 0.05665(8) 0.26771(16) 0.2829(2) 0.0208(4) Uani 1 d 1 . . .
C6 C 0.0000 0.1870(2) 0.2500 0.0230(6) Uani 1 d 2 S T P
H6 H 0.0000 0.0917 0.2500 0.028 Uiso 1 calc 2 RS T P
C7 C 0.12420(8) 0.21232(16) 0.3166(2) 0.0218(4) Uani 1 d 1 . . .
C8 C 0.18229(8) 0.27279(16) 0.2482(2) 0.0240(4) Uani 1 d 1 . . .
H8 H 0.1798 0.3548 0.1836 0.029 Uiso 1 calc 1 R . .
C9 C 0.24372(8) 0.21055(17) 0.2766(2) 0.0284(4) Uani 1 d 1 . . .
H9 H 0.2815 0.2538 0.2296 0.034 Uiso 1 calc 1 R . .
C10 C 0.13300(8) 0.08952(15) 0.4120(2) 0.0272(4) Uani 1 d 1 . . .
H10 H 0.0962 0.0447 0.4620 0.033 Uiso 1 calc 1 R . .
C11 C 0.19627(9) 0.03471(17) 0.4321(2) 0.0305(4) Uani 1 d 1 . . .
H11 H 0.2003 -0.0478 0.4949 0.037 Uiso 1 calc 1 R . .

loop_
_atom_site_aniso_label
_atom_site_aniso_U_11
_atom_site_aniso_U_22
_atom_site_aniso_U_33
_atom_site_aniso_U_23
_atom_site_aniso_U_13
_atom_site_aniso_U_12
N1 0.0246(9) 0.0343(9) 0.0325(9) -0.0057(7) -0.0068(7) 0.0074(6)
C1 0.0303(15) 0.0235(12) 0.0388(15) 0.000 0.0059(12) 0.000
C2 0.0244(10) 0.0252(9) 0.0340(10) -0.0028(8) 0.0040(8) -0.0058(7)
C3 0.0166(8) 0.0296(9) 0.0244(9) -0.0008(8) 0.0022(8) -0.0016(7)
C4 0.0161(9) 0.0264(8) 0.0172(8) 0.0012(7) 0.0027(7) -0.0005(7)
C5 0.0154(9) 0.0254(8) 0.0215(9) 0.0024(7) 0.0022(7) 0.0007(6)
C6 0.0237(13) 0.0201(11) 0.0251(13) 0.000 0.0000(11) 0.000
C7 0.0214(9) 0.0242(8) 0.0198(9) -0.0027(8) -0.0011(7) 0.0002(7)
C8 0.0208(9) 0.0238(9) 0.0272(9) -0.0010(8) -0.0005(8) 0.0021(7)
C9 0.0211(10) 0.0322(10) 0.0318(10) -0.0066(9) -0.0007(8) 0.0007(7)
C10 0.0237(9) 0.0284(9) 0.0296(10) 0.0028(8) 0.0016(8) 0.0005(7)
C11 0.0337(11) 0.0291(9) 0.0287(10) 0.0025(8) -0.0051(8) 0.0070(8)

loop_
_atom_type_symbol
_atom_type_description
_atom_type_scat_dispersion_real
_atom_type_scat_dispersion_imag
_atom_type_scat_source
C C 0.0033 0.0016 'International Tables Vol C Tables 4.2.6.8 and 6.1.1.4'
H H 0.0000 0.0000 'International Tables Vol C Tables 4.2.6.8 and 6.1.1.4'
N N 0.0061 0.0033 'International Tables Vol C Tables 4.2.6.8 and 6.1.1.4'

loop_
_geom_angle_atom_site_label_1
_geom_angle_atom_site_label_2
_geom_angle_atom_site_label_3
_geom_angle
_geom_angle_site_symmetry_1
_geom_angle_site_symmetry_3
C9 N1 C11 115.17(15) . .
C2 C1 C2 129.9(2) . 4
C1 C2 C3 128.79(17) . .
C2 C3 C4 128.92(16) . .
C3 C4 C4 127.00(9) . 4
C3 C4 C5 125.95(15) . .
C5 C4 C4 106.89(9) . 4
C4 C5 C7 128.45(14) . .
C6 C5 C4 107.37(14) . .
C6 C5 C7 124.17(15) . .
C5 C6 C5 111.45(19) 4 .
C8 C7 C5 123.12(15) . .
C8 C7 C10 115.93(15) . .
C10 C7 C5 120.86(14) . .
C9 C8 C7 119.83(16) . .
N1 C9 C8 124.66(16) . .
C11 C10 C7 120.05(15) . .
N1 C11 C10 124.35(16) . .

loop_
_geom_bond_atom_site_label_1
_geom_bond_atom_site_label_2
_geom_bond_distance
_geom_bond_site_symmetry_2
N1 C9 1.337(2) .
N1 C11 1.345(2) .
C1 C2 1.3863(19) 4
C1 C2 1.3863(19) .
C2 C3 1.387(2) .
C3 C4 1.394(2) .
C4 C4 1.488(3) 4
C4 C5 1.416(2) .
C5 C6 1.3984(19) .
C5 C7 1.473(2) .
C6 C5 1.3984(19) 4
C7 C8 1.393(2) .
C7 C10 1.397(2) .
C8 C9 1.384(2) .
C10 C11 1.379(2) .

loop_
_geom_hbond_atom_site_label_D
_geom_hbond_atom_site_label_H
_geom_hbond_atom_site_label_A
_geom_hbond_distance_DH
_geom_hbond_distance_HA
_geom_hbond_distance_DA
_geom_hbond_angle_DHA
_geom_hbond_site_symmetry_A
C3 H3 N1 0.93 2.70 3.513(2) 145.8 7_665
